data_7706051
loop_
_publ_author_name
'Shere, Henry'
'Hill, Michael S.'
'P\'echarman, Anne-Fr\'ed\'erique'
'Mahon, Mary F.'

_publ_section_title
;
 Reactivity of a magnesium diboranate with organic nitriles.
;
_journal_issue 4
_journal_name_full 'Dalton transactions (Cambridge, England : 2003)'
_journal_page_first 1283
_journal_page_last 1292
_journal_paper_doi 10.1039/d0dt04016a
_journal_volume 50
_journal_year 2021
_chemical_formula_moiety 'C67 H81 B Mg N6 O2, C3 H7'
_chemical_formula_sum 'C76 H102 B Mg N6 O2'
_chemical_formula_weight 1166.75
_space_group_crystal_system triclinic
_space_group_IT_number 2
_space_group_name_Hall '-P 1'
_space_group_name_H-M_alt 'P -1'
_atom_sites_solution_hydrogens geom
_atom_sites_solution_primary iterative
_audit_creation_date 2019-02-20
_audit_creation_method
;
Olex2 1.2
(compiled 2018.05.29 svn.r3508 for OlexSys, GUI svn.r5506)
;
_audit_update_record
;
2020-11-17 deposited with the CCDC.	2020-12-11 downloaded from the CCDC.
;
_cell_angle_alpha 82.187(2)
_cell_angle_beta 86.300(2)
_cell_angle_gamma 82.390(2)
_cell_formula_units_Z 2
_cell_length_a 11.9955(3)
_cell_length_b 14.4571(2)
_cell_length_c 20.6837(4)
_cell_measurement_reflns_used 14849
_cell_measurement_temperature 150.00(10)
_cell_measurement_theta_max 73.0870
_cell_measurement_theta_min 4.2060
_cell_volume 3518.42(12)
_computing_cell_refinement 'CrysAlisPro 1.171.39.46 (Rigaku OD, 2018)'
_computing_data_collection 'CrysAlisPro 1.171.39.46 (Rigaku OD, 2018)'
_computing_data_reduction 'CrysAlisPro 1.171.39.46 (Rigaku OD, 2018)'
_computing_molecular_graphics 'Olex2 (Dolomanov et al., 2009)'
_computing_publication_material 'Olex2 (Dolomanov et al., 2009)'
_computing_structure_refinement 'ShelXL (Sheldrick, 2015)'
_computing_structure_solution 'olex2.solve (Bourhis et al., 2015)'
_diffrn_ambient_environment N~2~
_diffrn_ambient_temperature 150.00(10)
_diffrn_detector 'CCD plate'
_diffrn_detector_area_resol_mean 8.1150
_diffrn_detector_type EosS2
_diffrn_measured_fraction_theta_full 1.000
_diffrn_measured_fraction_theta_max 0.994
_diffrn_measurement_device 'four-circle diffractometer'
_diffrn_measurement_device_type 'SuperNova, Dual, Cu at home/near, EosS2'
_diffrn_measurement_method '\w scans'
_diffrn_radiation_monochromator mirror
_diffrn_radiation_probe x-ray
_diffrn_radiation_type CuK\a
_diffrn_radiation_wavelength 1.54184
_diffrn_reflns_av_R_equivalents 0.0423
_diffrn_reflns_av_unetI/netI 0.0456
_diffrn_reflns_Laue_measured_fraction_full 1.000
_diffrn_reflns_Laue_measured_fraction_max 0.994
_diffrn_reflns_limit_h_max 14
_diffrn_reflns_limit_h_min -14
_diffrn_reflns_limit_k_max 14
_diffrn_reflns_limit_k_min -17
_diffrn_reflns_limit_l_max 25
_diffrn_reflns_limit_l_min -25
_diffrn_reflns_number 45242
_diffrn_reflns_point_group_measured_fraction_full 1.000
_diffrn_reflns_point_group_measured_fraction_max 0.994
_diffrn_reflns_theta_full 67.684
_diffrn_reflns_theta_max 73.621
_diffrn_reflns_theta_min 3.110
_diffrn_source 'micro-focus sealed X-ray tube'
_diffrn_source_type 'SuperNova (Cu) X-ray Source'
_exptl_absorpt_coefficient_mu 0.580
_exptl_absorpt_correction_T_max 1.00000
_exptl_absorpt_correction_T_min 0.91680
_exptl_absorpt_correction_type multi-scan
_exptl_absorpt_process_details
;
CrysAlisPro 1.171.39.46 (Rigaku Oxford Diffraction, 2018)
Empirical absorption correction using spherical harmonics,
 implemented in SCALE3 ABSPACK scaling algorithm.
;
_exptl_crystal_colour colourless
_exptl_crystal_colour_primary colourless
_exptl_crystal_density_diffrn 1.101
_exptl_crystal_description block
_exptl_crystal_F_000 1266
_exptl_crystal_size_max 0.257
_exptl_crystal_size_mid 0.136
_exptl_crystal_size_min 0.113
_refine_diff_density_max 0.464
_refine_diff_density_min -0.255
_refine_diff_density_rms 0.039
_refine_ls_extinction_method none
_refine_ls_goodness_of_fit_ref 1.049
_refine_ls_hydrogen_treatment constr
_refine_ls_matrix_type full
_refine_ls_number_parameters 740
_refine_ls_number_reflns 14095
_refine_ls_number_restraints 0
_refine_ls_restrained_S_all 1.049
_refine_ls_R_factor_all 0.0586
_refine_ls_R_factor_gt 0.0466
_refine_ls_shift/su_max 0.001
_refine_ls_shift/su_mean 0.000
_refine_ls_structure_factor_coef Fsqd
_refine_ls_weighting_details 'w=1/[\s^2^(Fo^2^)+(0.0685P)^2^+0.2925P] where P=(Fo^2^+2Fc^2^)/3'
_refine_ls_weighting_scheme calc
_refine_ls_wR_factor_gt 0.1210
_refine_ls_wR_factor_ref 0.1295
_reflns_Friedel_coverage 0.000
_reflns_number_gt 11370
_reflns_number_total 14095
_reflns_threshold_expression 'I > 2\s(I)'
_cod_data_source_file d0dt04016a2.cif
_cod_data_source_block s19msh21_cpd_6
_cod_depositor_comments 'Adding full bibliography for 7706050--7706056.cif.'
_cod_database_code 7706051
_shelx_shelxl_version_number 2014/7
_chemical_oxdiff_usercomment HTWS44
_shelx_space_group_comment
;
The symmetry employed for this shelxl refinement is uniquely defined
by the following loop, which should always be used as a source of
symmetry information in preference to the above space-group names.
They are only intended as comments.
;
_olex2_refinement_description
;
1. Fixed Uiso
 At 1.2 times of:
  All C(H) groups, All C(H,H) groups
 At 1.5 times of:
  All C(H,H,H) groups
2.a Ternary CH refined with riding coordinates:
 C12(H12), C15(H15), C24(H24), C27(H27)
2.b Secondary CH2 refined with riding coordinates:
 C68(H68A,H68B), C69(H69A,H69B)
2.c Aromatic/amide H refined with riding coordinates:
 C3(H3), C8(H8), C9(H9), C10(H10), C20(H20), C21(H21), C22(H22), C33(H33),
 C34(H34), C35(H35), C36(H36), C41(H41), C42(H42), C43(H43), C44(H44), C49(H49),
  C50(H50), C51(H51), C52(H52), C57(H57), C58(H58), C59(H59), C60(H60)
2.d Idealised Me refined as rotating group:
 C1(H1A,H1B,H1C), C5(H5A,H5B,H5C), C13(H13A,H13B,H13C), C14(H14A,H14B,H14C),
 C16(H16A,H16B,H16C), C17(H17A,H17B,H17C), C25(H25A,H25B,H25C), C26(H26A,H26B,
 H26C), C28(H28A,H28B,H28C), C29(H29A,H29B,H29C), C37(H37A,H37B,H37C), C45(H45A,
 H45B,H45C), C53(H53A,H53B,H53C), C61(H61A,H61B,H61C), C64(H64A,H64B,H64C),
 C65(H65A,H65B,H65C), C66(H66A,H66B,H66C), C67(H67A,H67B,H67C), C70(H70A,H70B,
 H70C)
;

loop_
_space_group_symop_operation_xyz
'x, y, z'
'-x, -y, -z'

loop_
_atom_site_label
_atom_site_type_symbol
_atom_site_fract_x
_atom_site_fract_y
_atom_site_fract_z
_atom_site_U_iso_or_equiv
_atom_site_adp_type
_atom_site_occupancy
_atom_site_site_symmetry_order
_atom_site_calc_flag
_atom_site_refinement_flags_posn
_atom_site_refinement_flags_adp
_atom_site_refinement_flags_occupancy
_atom_site_disorder_assembly
_atom_site_disorder_group
Mg1 Mg 0.40665(3) 0.81749(3) 0.76890(2) 0.02421(10) Uani 1 1 d . . . . .
O1 O 0.37585(9) 0.66253(7) 0.83648(5) 0.0322(2) Uani 1 1 d . . . . .
O2 O 0.42767(9) 0.53285(7) 0.78284(5) 0.0328(2) Uani 1 1 d . . . . .
N1 N 0.23478(9) 0.86532(8) 0.76870(5) 0.0262(2) Uani 1 1 d . . . . .
N2 N 0.42472(9) 0.87001(8) 0.85524(5) 0.0267(2) Uani 1 1 d . . . . .
N3 N 0.49857(10) 0.92238(8) 0.71260(6) 0.0309(2) Uani 1 1 d . . . . .
N4 N 0.46581(9) 0.69685(7) 0.73140(5) 0.0261(2) Uani 1 1 d . . . . .
N5 N 0.47083(9) 0.61042(8) 0.63886(5) 0.0267(2) Uani 1 1 d . . . . .
N6 N 0.63255(10) 0.59587(8) 0.70243(6) 0.0296(2) Uani 1 1 d . . . . .
C1 C 0.05124(13) 0.88453(14) 0.83032(8) 0.0452(4) Uani 1 1 d . . . . .
H1A H 0.0238 0.9071 0.7877 0.068 Uiso 1 1 calc GR . . . .
H1B H 0.0270 0.9305 0.8594 0.068 Uiso 1 1 calc GR . . . .
H1C H 0.0222 0.8266 0.8467 0.068 Uiso 1 1 calc GR . . . .
C2 C 0.17867(11) 0.86775(10) 0.82584(7) 0.0305(3) Uani 1 1 d . . . . .
C3 C 0.22971(12) 0.85698(10) 0.88650(7) 0.0328(3) Uani 1 1 d . . . . .
H3 H 0.1824 0.8430 0.9229 0.039 Uiso 1 1 calc R . . . .
C4 C 0.34090(12) 0.86413(10) 0.90002(6) 0.0304(3) Uani 1 1 d . . . . .
C5 C 0.36238(14) 0.86644(13) 0.97127(7) 0.0431(4) Uani 1 1 d . . . . .
H5A H 0.4134 0.8122 0.9867 0.065 Uiso 1 1 calc GR . . . .
H5B H 0.2926 0.8661 0.9967 0.065 Uiso 1 1 calc GR . . . .
H5C H 0.3947 0.9225 0.9755 0.065 Uiso 1 1 calc GR . . . .
C6 C 0.17602(11) 0.88546(10) 0.70911(6) 0.0281(3) Uani 1 1 d . . . . .
C7 C 0.12716(11) 0.81469(10) 0.68420(7) 0.0322(3) Uani 1 1 d . . . . .
C8 C 0.08113(14) 0.83485(12) 0.62283(8) 0.0406(3) Uani 1 1 d . . . . .
H8 H 0.0488 0.7885 0.6062 0.049 Uiso 1 1 calc R . . . .
C9 C 0.08253(15) 0.92218(13) 0.58619(8) 0.0434(3) Uani 1 1 d . . . . .
H9 H 0.0524 0.9342 0.5451 0.052 Uiso 1 1 calc R . . . .
C10 C 0.12926(13) 0.99164(11) 0.61122(8) 0.0379(3) Uani 1 1 d . . . . .
H10 H 0.1293 1.0506 0.5868 0.045 Uiso 1 1 calc R . . . .
C11 C 0.17626(11) 0.97510(10) 0.67230(7) 0.0307(3) Uani 1 1 d . . . . .
C12 C 0.12344(12) 0.71727(10) 0.72151(8) 0.0356(3) Uani 1 1 d . . . . .
H12 H 0.1626 0.7143 0.7620 0.043 Uiso 1 1 calc R . . . .
C13 C 0.00177(15) 0.69822(13) 0.74017(11) 0.0524(4) Uani 1 1 d . . . . .
H13A H -0.0348 0.7457 0.7653 0.079 Uiso 1 1 calc GR . . . .
H13B H 0.0022 0.6375 0.7657 0.079 Uiso 1 1 calc GR . . . .
H13C H -0.0381 0.6995 0.7012 0.079 Uiso 1 1 calc GR . . . .
C14 C 0.18236(14) 0.63980(11) 0.68373(9) 0.0434(3) Uani 1 1 d . . . . .
H14A H 0.1442 0.6401 0.6443 0.065 Uiso 1 1 calc GR . . . .
H14B H 0.1810 0.5799 0.7101 0.065 Uiso 1 1 calc GR . . . .
H14C H 0.2590 0.6506 0.6730 0.065 Uiso 1 1 calc GR . . . .
C15 C 0.22509(12) 1.05345(10) 0.69852(7) 0.0344(3) Uani 1 1 d . . . . .
H15 H 0.2781 1.0245 0.7318 0.041 Uiso 1 1 calc R . . . .
C16 C 0.13246(18) 1.11666(16) 0.73117(14) 0.0656(6) Uani 1 1 d . . . . .
H16A H 0.0771 1.1430 0.7001 0.098 Uiso 1 1 calc GR . . . .
H16B H 0.1645 1.1665 0.7467 0.098 Uiso 1 1 calc GR . . . .
H16C H 0.0975 1.0802 0.7673 0.098 Uiso 1 1 calc GR . . . .
C17 C 0.28962(16) 1.11220(13) 0.64529(9) 0.0487(4) Uani 1 1 d . . . . .
H17A H 0.3425 1.0712 0.6221 0.073 Uiso 1 1 calc GR . . . .
H17B H 0.3293 1.1538 0.6650 0.073 Uiso 1 1 calc GR . . . .
H17C H 0.2376 1.1484 0.6154 0.073 Uiso 1 1 calc GR . . . .
C18 C 0.52462(11) 0.90535(10) 0.87114(6) 0.0284(3) Uani 1 1 d . . . . .
C19 C 0.52429(12) 1.00364(10) 0.86920(7) 0.0323(3) Uani 1 1 d . . . . .
C20 C 0.62371(14) 1.03738(11) 0.88078(7) 0.0382(3) Uani 1 1 d . . . . .
H20 H 0.6246 1.1019 0.8789 0.046 Uiso 1 1 calc R . . . .
C21 C 0.72099(13) 0.97743(13) 0.89492(8) 0.0416(3) Uani 1 1 d . . . . .
H21 H 0.7863 1.0013 0.9029 0.050 Uiso 1 1 calc R . . . .
C22 C 0.72028(13) 0.88166(12) 0.89715(8) 0.0389(3) Uani 1 1 d . . . . .
H22 H 0.7858 0.8413 0.9067 0.047 Uiso 1 1 calc R . . . .
C23 C 0.62331(12) 0.84400(10) 0.88533(6) 0.0318(3) Uani 1 1 d . . . . .
C24 C 0.41899(13) 1.07331(11) 0.85620(8) 0.0397(3) Uani 1 1 d . . . . .
H24 H 0.3582 1.0383 0.8476 0.048 Uiso 1 1 calc R . . . .
C25 C 0.3818(2) 1.12524(16) 0.91563(11) 0.0630(5) Uani 1 1 d . . . . .
H25A H 0.3726 1.0802 0.9536 0.095 Uiso 1 1 calc GR . . . .
H25B H 0.3117 1.1643 0.9076 0.095 Uiso 1 1 calc GR . . . .
H25C H 0.4381 1.1637 0.9229 0.095 Uiso 1 1 calc GR . . . .
C26 C 0.43618(18) 1.14653(13) 0.79705(9) 0.0509(4) Uani 1 1 d . . . . .
H26A H 0.4922 1.1842 0.8058 0.076 Uiso 1 1 calc GR . . . .
H26B H 0.3665 1.1861 0.7886 0.076 Uiso 1 1 calc GR . . . .
H26C H 0.4606 1.1152 0.7596 0.076 Uiso 1 1 calc GR . . . .
C27 C 0.62735(12) 0.73803(11) 0.88792(7) 0.0352(3) Uani 1 1 d . . . . .
H27 H 0.5516 0.7246 0.8805 0.042 Uiso 1 1 calc R . . . .
C28 C 0.66019(18) 0.68726(13) 0.95530(9) 0.0511(4) Uani 1 1 d . . . . .
H28A H 0.7347 0.6986 0.9636 0.077 Uiso 1 1 calc GR . . . .
H28B H 0.6585 0.6209 0.9563 0.077 Uiso 1 1 calc GR . . . .
H28C H 0.6079 0.7105 0.9882 0.077 Uiso 1 1 calc GR . . . .
C29 C 0.70715(15) 0.70074(12) 0.83421(9) 0.0459(4) Uani 1 1 d . . . . .
H29A H 0.6845 0.7327 0.7924 0.069 Uiso 1 1 calc GR . . . .
H29B H 0.7046 0.6344 0.8354 0.069 Uiso 1 1 calc GR . . . .
H29C H 0.7825 0.7117 0.8410 0.069 Uiso 1 1 calc GR . . . .
C30 C 0.56202(12) 0.97124(10) 0.68974(6) 0.0310(3) Uani 1 1 d . . . . .
C31 C 0.64327(12) 1.03139(10) 0.66055(7) 0.0324(3) Uani 1 1 d . . . . .
C32 C 0.75535(13) 1.00759(12) 0.67651(8) 0.0410(3) Uani 1 1 d . . . . .
C33 C 0.83292(15) 1.06516(15) 0.64514(11) 0.0544(5) Uani 1 1 d . . . . .
H33 H 0.9085 1.0515 0.6546 0.065 Uiso 1 1 calc R . . . .
C34 C 0.79901(18) 1.14139(16) 0.60063(12) 0.0608(5) Uani 1 1 d . . . . .
H34 H 0.8523 1.1780 0.5799 0.073 Uiso 1 1 calc R . . . .
C35 C 0.68781(18) 1.16474(14) 0.58596(10) 0.0542(4) Uani 1 1 d . . . . .
H35 H 0.6662 1.2172 0.5561 0.065 Uiso 1 1 calc R . . . .
C36 C 0.60844(15) 1.11002(12) 0.61577(8) 0.0415(3) Uani 1 1 d . . . . .
H36 H 0.5330 1.1251 0.6063 0.050 Uiso 1 1 calc R . . . .
C37 C 0.79106(18) 0.92381(15) 0.72420(11) 0.0593(5) Uani 1 1 d . . . . .
H37A H 0.7658 0.9363 0.7675 0.089 Uiso 1 1 calc GR . . . .
H37B H 0.8717 0.9105 0.7219 0.089 Uiso 1 1 calc GR . . . .
H37C H 0.7587 0.8706 0.7139 0.089 Uiso 1 1 calc GR . . . .
C38 C 0.53499(11) 0.66392(9) 0.67734(6) 0.0266(2) Uani 1 1 d . . . . .
C39 C 0.57848(13) 0.74381(10) 0.62974(6) 0.0322(3) Uani 1 1 d . . . . .
C40 C 0.50717(16) 0.80776(10) 0.58980(7) 0.0391(3) Uani 1 1 d . . . . .
C41 C 0.55624(18) 0.87713(13) 0.54593(8) 0.0492(4) Uani 1 1 d . . . . .
H41 H 0.5105 0.9197 0.5181 0.059 Uiso 1 1 calc R . . . .
C42 C 0.66982(19) 0.88271(13) 0.54372(9) 0.0536(5) Uani 1 1 d . . . . .
H42 H 0.6997 0.9289 0.5145 0.064 Uiso 1 1 calc R . . . .
C43 C 0.73975(18) 0.82136(14) 0.58389(10) 0.0534(5) Uani 1 1 d . . . . .
H43 H 0.8165 0.8260 0.5826 0.064 Uiso 1 1 calc R . . . .
C44 C 0.69395(15) 0.75203(12) 0.62672(9) 0.0440(4) Uani 1 1 d . . . . .
H44 H 0.7411 0.7100 0.6541 0.053 Uiso 1 1 calc R . . . .
C45 C 0.38291(16) 0.80939(12) 0.59157(8) 0.0441(4) Uani 1 1 d . . . . .
H45A H 0.3650 0.7510 0.5804 0.066 Uiso 1 1 calc GR . . . .
H45B H 0.3512 0.8604 0.5608 0.066 Uiso 1 1 calc GR . . . .
H45C H 0.3522 0.8179 0.6347 0.066 Uiso 1 1 calc GR . . . .
C46 C 0.52059(11) 0.52627(9) 0.64349(6) 0.0265(2) Uani 1 1 d . . . . .
C47 C 0.47555(12) 0.45257(9) 0.61275(6) 0.0281(3) Uani 1 1 d . . . . .
C48 C 0.53538(12) 0.41014(9) 0.56184(7) 0.0308(3) Uani 1 1 d . . . . .
C49 C 0.48197(14) 0.34838(10) 0.53161(7) 0.0372(3) Uani 1 1 d . . . . .
H49 H 0.5190 0.3214 0.4965 0.045 Uiso 1 1 calc R . . . .
C50 C 0.37591(15) 0.32624(11) 0.55227(8) 0.0417(3) Uani 1 1 d . . . . .
H50 H 0.3430 0.2841 0.5316 0.050 Uiso 1 1 calc R . . . .
C51 C 0.31828(14) 0.36684(11) 0.60389(8) 0.0403(3) Uani 1 1 d . . . . .
H51 H 0.2473 0.3515 0.6185 0.048 Uiso 1 1 calc R . . . .
C52 C 0.36835(13) 0.43078(10) 0.63338(7) 0.0346(3) Uani 1 1 d . . . . .
H52 H 0.3297 0.4593 0.6673 0.042 Uiso 1 1 calc R . . . .
C53 C 0.65256(13) 0.43009(11) 0.53902(7) 0.0374(3) Uani 1 1 d . . . . .
H53A H 0.6591 0.4951 0.5411 0.056 Uiso 1 1 calc GR . . . .
H53B H 0.6671 0.4169 0.4948 0.056 Uiso 1 1 calc GR . . . .
H53C H 0.7062 0.3910 0.5666 0.056 Uiso 1 1 calc GR . . . .
C54 C 0.62178(11) 0.51674(10) 0.68433(6) 0.0286(3) Uani 1 1 d . . . . .
C55 C 0.69550(12) 0.42740(10) 0.70374(7) 0.0320(3) Uani 1 1 d . . . . .
C56 C 0.81256(14) 0.42361(12) 0.70571(9) 0.0438(4) Uani 1 1 d . . . . .
C57 C 0.87475(15) 0.33684(14) 0.72505(11) 0.0551(5) Uani 1 1 d . . . . .
H57 H 0.9526 0.3333 0.7263 0.066 Uiso 1 1 calc R . . . .
C58 C 0.82431(17) 0.25606(13) 0.74237(11) 0.0542(4) Uani 1 1 d . . . . .
H58 H 0.8680 0.1992 0.7552 0.065 Uiso 1 1 calc R . . . .
C59 C 0.70925(16) 0.25975(12) 0.74058(9) 0.0466(4) Uani 1 1 d . . . . .
H59 H 0.6747 0.2056 0.7524 0.056 Uiso 1 1 calc R . . . .
C60 C 0.64532(13) 0.34522(11) 0.72093(8) 0.0369(3) Uani 1 1 d . . . . .
H60 H 0.5677 0.3477 0.7192 0.044 Uiso 1 1 calc R . . . .
C61 C 0.87167(16) 0.50953(15) 0.68781(15) 0.0656(6) Uani 1 1 d . . . . .
H61A H 0.8501 0.5399 0.6455 0.098 Uiso 1 1 calc GR . . . .
H61B H 0.9516 0.4914 0.6869 0.098 Uiso 1 1 calc GR . . . .
H61C H 0.8511 0.5522 0.7196 0.098 Uiso 1 1 calc GR . . . .
C62 C 0.33738(13) 0.58388(10) 0.87925(7) 0.0351(3) Uani 1 1 d . . . . .
C63 C 0.40541(14) 0.49671(10) 0.85067(7) 0.0358(3) Uani 1 1 d . . . . .
C64 C 0.21094(15) 0.58882(13) 0.87453(9) 0.0460(4) Uani 1 1 d . . . . .
H64A H 0.1753 0.6494 0.8838 0.069 Uiso 1 1 calc GR . . . .
H64B H 0.1831 0.5406 0.9056 0.069 Uiso 1 1 calc GR . . . .
H64C H 0.1944 0.5796 0.8312 0.069 Uiso 1 1 calc GR . . . .
C65 C 0.36402(18) 0.59349(13) 0.94893(8) 0.0479(4) Uani 1 1 d . . . . .
H65A H 0.4426 0.5989 0.9506 0.072 Uiso 1 1 calc GR . . . .
H65B H 0.3460 0.5390 0.9776 0.072 Uiso 1 1 calc GR . . . .
H65C H 0.3202 0.6487 0.9624 0.072 Uiso 1 1 calc GR . . . .
C66 C 0.34163(19) 0.41215(12) 0.85261(9) 0.0513(4) Uani 1 1 d . . . . .
H66A H 0.2745 0.4302 0.8287 0.077 Uiso 1 1 calc GR . . . .
H66B H 0.3217 0.3898 0.8971 0.077 Uiso 1 1 calc GR . . . .
H66C H 0.3884 0.3631 0.8332 0.077 Uiso 1 1 calc GR . . . .
C67 C 0.51958(17) 0.46613(13) 0.88018(9) 0.0501(4) Uani 1 1 d . . . . .
H67A H 0.5627 0.4210 0.8555 0.075 Uiso 1 1 calc GR . . . .
H67B H 0.5090 0.4382 0.9246 0.075 Uiso 1 1 calc GR . . . .
H67C H 0.5591 0.5199 0.8791 0.075 Uiso 1 1 calc GR . . . .
B1 B 0.42664(13) 0.62964(10) 0.77952(7) 0.0277(3) Uani 1 1 d . . . . .
C68 C 0.9720(2) 0.54493(17) 0.48329(13) 0.0689(6) Uani 1 1 d . . . . .
H68A H 0.8913 0.5456 0.4907 0.083 Uiso 1 1 calc R . . . .
H68B H 0.9887 0.5463 0.4367 0.083 Uiso 1 1 calc R . . . .
C69 C 1.0048(2) 0.63391(18) 0.50414(13) 0.0703(6) Uani 1 1 d . . . . .
H69A H 0.9832 0.6353 0.5500 0.084 Uiso 1 1 calc R . . . .
H69B H 1.0860 0.6319 0.4994 0.084 Uiso 1 1 calc R . . . .
C70 C 0.9523(2) 0.72222(18) 0.46616(13) 0.0700(6) Uani 1 1 d . . . . .
H70A H 0.9744 0.7222 0.4207 0.105 Uiso 1 1 calc GR . . . .
H70B H 0.9768 0.7755 0.4817 0.105 Uiso 1 1 calc GR . . . .
H70C H 0.8718 0.7259 0.4716 0.105 Uiso 1 1 calc GR . . . .

loop_
_atom_site_aniso_label
_atom_site_aniso_U_11
_atom_site_aniso_U_22
_atom_site_aniso_U_33
_atom_site_aniso_U_23
_atom_site_aniso_U_13
_atom_site_aniso_U_12
Mg1 0.0242(2) 0.0249(2) 0.02514(19) -0.00771(15) -0.00384(14) -0.00330(14)
O1 0.0418(5) 0.0274(5) 0.0280(4) -0.0039(4) 0.0015(4) -0.0079(4)
O2 0.0475(6) 0.0237(5) 0.0275(4) -0.0019(3) -0.0014(4) -0.0074(4)
N1 0.0241(5) 0.0257(5) 0.0298(5) -0.0045(4) -0.0037(4) -0.0049(4)
N2 0.0279(5) 0.0290(5) 0.0252(5) -0.0076(4) -0.0039(4) -0.0059(4)
N3 0.0361(6) 0.0282(5) 0.0302(5) -0.0078(4) -0.0003(4) -0.0068(5)
N4 0.0317(5) 0.0220(5) 0.0258(5) -0.0052(4) -0.0020(4) -0.0054(4)
N5 0.0320(5) 0.0243(5) 0.0252(5) -0.0057(4) -0.0016(4) -0.0059(4)
N6 0.0301(6) 0.0285(6) 0.0315(5) -0.0082(4) -0.0027(4) -0.0038(4)
C1 0.0276(7) 0.0655(11) 0.0442(8) -0.0124(7) 0.0005(6) -0.0071(7)
C2 0.0273(6) 0.0310(6) 0.0346(7) -0.0066(5) -0.0009(5) -0.0066(5)
C3 0.0324(7) 0.0384(7) 0.0292(6) -0.0078(5) 0.0038(5) -0.0091(5)
C4 0.0344(7) 0.0327(7) 0.0260(6) -0.0083(5) -0.0024(5) -0.0064(5)
C5 0.0446(8) 0.0614(10) 0.0273(7) -0.0121(6) -0.0007(6) -0.0151(7)
C6 0.0231(6) 0.0309(6) 0.0307(6) -0.0048(5) -0.0037(5) -0.0023(5)
C7 0.0273(6) 0.0332(7) 0.0379(7) -0.0065(5) -0.0080(5) -0.0052(5)
C8 0.0403(8) 0.0411(8) 0.0439(8) -0.0104(6) -0.0156(6) -0.0063(6)
C9 0.0454(9) 0.0479(9) 0.0369(7) -0.0033(6) -0.0169(6) -0.0009(7)
C10 0.0383(7) 0.0343(7) 0.0386(7) 0.0019(6) -0.0083(6) 0.0006(6)
C11 0.0259(6) 0.0305(7) 0.0351(6) -0.0047(5) -0.0032(5) -0.0007(5)
C12 0.0323(7) 0.0319(7) 0.0451(7) -0.0057(6) -0.0098(6) -0.0084(5)
C13 0.0398(9) 0.0396(9) 0.0786(13) -0.0044(8) -0.0011(8) -0.0116(7)
C14 0.0435(8) 0.0338(8) 0.0552(9) -0.0098(7) -0.0080(7) -0.0065(6)
C15 0.0336(7) 0.0274(6) 0.0421(7) -0.0033(6) -0.0054(6) -0.0032(5)
C16 0.0511(11) 0.0536(11) 0.0997(17) -0.0401(12) 0.0099(11) -0.0095(8)
C17 0.0512(9) 0.0434(9) 0.0526(9) 0.0082(7) -0.0124(7) -0.0197(7)
C18 0.0302(6) 0.0350(7) 0.0227(5) -0.0086(5) -0.0034(4) -0.0076(5)
C19 0.0350(7) 0.0347(7) 0.0310(6) -0.0125(5) -0.0048(5) -0.0079(5)
C20 0.0417(8) 0.0391(8) 0.0391(7) -0.0148(6) -0.0035(6) -0.0138(6)
C21 0.0339(7) 0.0524(9) 0.0447(8) -0.0173(7) -0.0060(6) -0.0147(6)
C22 0.0309(7) 0.0470(9) 0.0413(7) -0.0121(6) -0.0077(6) -0.0049(6)
C23 0.0322(7) 0.0382(7) 0.0269(6) -0.0082(5) -0.0042(5) -0.0064(5)
C24 0.0383(8) 0.0326(7) 0.0517(8) -0.0122(6) -0.0089(6) -0.0073(6)
C25 0.0647(12) 0.0619(12) 0.0557(11) -0.0108(9) 0.0107(9) 0.0140(9)
C26 0.0637(11) 0.0401(9) 0.0479(9) -0.0102(7) -0.0073(8) 0.0047(7)
C27 0.0338(7) 0.0357(7) 0.0367(7) -0.0055(6) -0.0079(5) -0.0034(5)
C28 0.0627(11) 0.0450(9) 0.0446(9) 0.0008(7) -0.0141(8) -0.0039(8)
C29 0.0486(9) 0.0416(8) 0.0497(9) -0.0150(7) -0.0018(7) -0.0042(7)
C30 0.0350(7) 0.0292(6) 0.0306(6) -0.0100(5) -0.0021(5) -0.0031(5)
C31 0.0315(7) 0.0325(7) 0.0356(6) -0.0115(5) 0.0003(5) -0.0063(5)
C32 0.0355(8) 0.0436(8) 0.0471(8) -0.0182(7) -0.0046(6) -0.0030(6)
C33 0.0323(8) 0.0614(11) 0.0739(12) -0.0251(10) 0.0008(8) -0.0072(7)
C34 0.0526(11) 0.0603(12) 0.0731(13) -0.0128(10) 0.0146(9) -0.0244(9)
C35 0.0618(11) 0.0436(9) 0.0563(10) 0.0031(8) 0.0020(8) -0.0158(8)
C36 0.0430(8) 0.0375(8) 0.0445(8) -0.0036(6) -0.0024(6) -0.0080(6)
C37 0.0524(11) 0.0611(12) 0.0651(11) -0.0130(9) -0.0258(9) 0.0068(9)
C38 0.0306(6) 0.0227(6) 0.0280(6) -0.0064(5) -0.0033(5) -0.0042(5)
C39 0.0448(8) 0.0268(6) 0.0276(6) -0.0107(5) 0.0043(5) -0.0101(5)
C40 0.0655(10) 0.0260(7) 0.0272(6) -0.0087(5) -0.0025(6) -0.0061(6)
C41 0.0782(13) 0.0393(8) 0.0319(7) -0.0094(6) 0.0021(7) -0.0111(8)
C42 0.0819(13) 0.0438(9) 0.0410(8) -0.0157(7) 0.0147(8) -0.0272(9)
C43 0.0608(11) 0.0532(10) 0.0532(10) -0.0209(8) 0.0169(8) -0.0281(9)
C44 0.0490(9) 0.0402(8) 0.0479(8) -0.0177(7) 0.0098(7) -0.0172(7)
C45 0.0582(10) 0.0363(8) 0.0351(7) -0.0047(6) -0.0021(6) 0.0040(7)
C46 0.0304(6) 0.0248(6) 0.0252(5) -0.0051(5) -0.0006(5) -0.0054(5)
C47 0.0346(7) 0.0226(6) 0.0277(6) -0.0039(5) -0.0054(5) -0.0033(5)
C48 0.0375(7) 0.0252(6) 0.0299(6) -0.0042(5) -0.0044(5) -0.0025(5)
C49 0.0498(8) 0.0303(7) 0.0332(7) -0.0106(5) -0.0053(6) -0.0035(6)
C50 0.0536(9) 0.0316(7) 0.0453(8) -0.0118(6) -0.0108(7) -0.0141(6)
C51 0.0413(8) 0.0338(7) 0.0487(8) -0.0058(6) -0.0034(6) -0.0139(6)
C52 0.0388(7) 0.0295(7) 0.0372(7) -0.0081(5) -0.0005(6) -0.0065(5)
C53 0.0406(8) 0.0353(7) 0.0365(7) -0.0083(6) 0.0017(6) -0.0034(6)
C54 0.0297(6) 0.0284(6) 0.0287(6) -0.0060(5) -0.0013(5) -0.0046(5)
C55 0.0346(7) 0.0306(7) 0.0319(6) -0.0094(5) -0.0044(5) -0.0013(5)
C56 0.0363(8) 0.0374(8) 0.0599(9) -0.0150(7) -0.0077(7) -0.0017(6)
C57 0.0360(8) 0.0491(10) 0.0809(13) -0.0163(9) -0.0164(8) 0.0067(7)
C58 0.0506(10) 0.0384(9) 0.0716(12) -0.0084(8) -0.0184(9) 0.0112(7)
C59 0.0520(10) 0.0305(8) 0.0555(9) -0.0009(7) -0.0086(7) 0.0001(7)
C60 0.0376(7) 0.0314(7) 0.0417(7) -0.0055(6) -0.0048(6) -0.0025(6)
C61 0.0327(9) 0.0495(11) 0.1168(19) -0.0163(11) -0.0036(10) -0.0076(7)
C62 0.0459(8) 0.0313(7) 0.0284(6) -0.0004(5) 0.0006(5) -0.0104(6)
C63 0.0493(8) 0.0282(7) 0.0293(6) 0.0017(5) -0.0036(6) -0.0077(6)
C64 0.0464(9) 0.0442(9) 0.0463(8) 0.0022(7) 0.0040(7) -0.0125(7)
C65 0.0679(11) 0.0479(9) 0.0285(7) -0.0025(6) 0.0006(7) -0.0139(8)
C66 0.0765(12) 0.0325(8) 0.0460(9) 0.0013(7) 0.0024(8) -0.0195(8)
C67 0.0564(10) 0.0485(9) 0.0417(8) 0.0018(7) -0.0095(7) 0.0033(8)
B1 0.0313(7) 0.0251(7) 0.0274(6) -0.0037(5) -0.0050(5) -0.0048(5)
C68 0.0653(13) 0.0712(15) 0.0703(13) -0.0098(11) -0.0179(11) -0.0007(11)
C69 0.0647(13) 0.0727(15) 0.0745(14) -0.0096(12) -0.0124(11) -0.0076(11)
C70 0.0629(13) 0.0723(15) 0.0732(14) -0.0038(11) -0.0003(11) -0.0102(11)

loop_
_atom_type_symbol
_atom_type_description
_atom_type_scat_dispersion_real
_atom_type_scat_dispersion_imag
_atom_type_scat_source
C C 0.0181 0.0091 'International Tables Vol C Tables 4.2.6.8 and 6.1.1.4'
H H 0.0000 0.0000 'International Tables Vol C Tables 4.2.6.8 and 6.1.1.4'
B B 0.0090 0.0039 'International Tables Vol C Tables 4.2.6.8 and 6.1.1.4'
Mg Mg 0.1719 0.1771 'International Tables Vol C Tables 4.2.6.8 and 6.1.1.4'
N N 0.0311 0.0180 'International Tables Vol C Tables 4.2.6.8 and 6.1.1.4'
O O 0.0492 0.0322 'International Tables Vol C Tables 4.2.6.8 and 6.1.1.4'

loop_
_geom_angle_atom_site_label_1
_geom_angle_atom_site_label_2
_geom_angle_atom_site_label_3
_geom_angle
_geom_angle_site_symmetry_1
_geom_angle_site_symmetry_3
_geom_angle_publ_flag
N1 Mg1 O1 92.91(4) . . ?
N1 Mg1 N3 109.28(5) . . ?
N2 Mg1 O1 87.91(4) . . ?
N2 Mg1 N1 92.48(5) . . ?
N2 Mg1 N3 92.26(5) . . ?
N3 Mg1 O1 157.76(4) . . ?
N4 Mg1 O1 61.85(4) . . ?
N4 Mg1 N1 119.65(5) . . ?
N4 Mg1 N2 135.01(5) . . ?
N4 Mg1 N3 104.04(5) . . ?
C62 O1 Mg1 168.68(9) . . ?
B1 O1 Mg1 80.07(8) . . ?
B1 O1 C62 108.66(11) . . ?
B1 O2 C63 107.35(11) . . ?
C2 N1 Mg1 117.84(9) . . ?
C2 N1 C6 120.35(11) . . ?
C6 N1 Mg1 121.48(8) . . ?
C4 N2 Mg1 116.90(9) . . ?
C4 N2 C18 118.70(11) . . ?
C18 N2 Mg1 124.23(8) . . ?
C30 N3 Mg1 168.08(12) . . ?
C38 N4 Mg1 140.86(9) . . ?
B1 N4 Mg1 101.02(9) . . ?
B1 N4 C38 117.98(11) . . ?
C46 N5 C38 106.92(11) . . ?
C54 N6 C38 106.93(11) . . ?
H1A C1 H1B 109.5 . . ?
H1A C1 H1C 109.5 . . ?
H1B C1 H1C 109.5 . . ?
C2 C1 H1A 109.5 . . ?
C2 C1 H1B 109.5 . . ?
C2 C1 H1C 109.5 . . ?
N1 C2 C1 121.14(13) . . ?
N1 C2 C3 124.36(12) . . ?
C3 C2 C1 114.49(13) . . ?
C2 C3 H3 115.1 . . ?
C4 C3 C2 129.70(13) . . ?
C4 C3 H3 115.1 . . ?
N2 C4 C3 124.38(12) . . ?
N2 C4 C5 119.89(13) . . ?
C3 C4 C5 115.72(12) . . ?
C4 C5 H5A 109.5 . . ?
C4 C5 H5B 109.5 . . ?
C4 C5 H5C 109.5 . . ?
H5A C5 H5B 109.5 . . ?
H5A C5 H5C 109.5 . . ?
H5B C5 H5C 109.5 . . ?
C7 C6 N1 120.98(12) . . ?
C11 C6 N1 118.93(12) . . ?
C11 C6 C7 119.85(12) . . ?
C6 C7 C12 122.42(13) . . ?
C8 C7 C6 118.93(14) . . ?
C8 C7 C12 118.65(13) . . ?
C7 C8 H8 119.3 . . ?
C9 C8 C7 121.44(14) . . ?
C9 C8 H8 119.3 . . ?
C8 C9 H9 120.3 . . ?
C8 C9 C10 119.36(14) . . ?
C10 C9 H9 120.3 . . ?
C9 C10 H10 119.3 . . ?
C9 C10 C11 121.43(14) . . ?
C11 C10 H10 119.3 . . ?
C6 C11 C15 121.12(12) . . ?
C10 C11 C6 118.98(13) . . ?
C10 C11 C15 119.89(13) . . ?
C7 C12 H12 107.8 . . ?
C7 C12 C13 111.36(13) . . ?
C7 C12 C14 112.59(13) . . ?
C13 C12 H12 107.8 . . ?
C14 C12 H12 107.8 . . ?
C14 C12 C13 109.27(13) . . ?
C12 C13 H13A 109.5 . . ?
C12 C13 H13B 109.5 . . ?
C12 C13 H13C 109.5 . . ?
H13A C13 H13B 109.5 . . ?
H13A C13 H13C 109.5 . . ?
H13B C13 H13C 109.5 . . ?
C12 C14 H14A 109.5 . . ?
C12 C14 H14B 109.5 . . ?
C12 C14 H14C 109.5 . . ?
H14A C14 H14B 109.5 . . ?
H14A C14 H14C 109.5 . . ?
H14B C14 H14C 109.5 . . ?
C11 C15 H15 107.9 . . ?
C11 C15 C16 110.55(13) . . ?
C11 C15 C17 112.22(13) . . ?
C16 C15 H15 107.9 . . ?
C16 C15 C17 110.16(16) . . ?
C17 C15 H15 107.9 . . ?
C15 C16 H16A 109.5 . . ?
C15 C16 H16B 109.5 . . ?
C15 C16 H16C 109.5 . . ?
H16A C16 H16B 109.5 . . ?
H16A C16 H16C 109.5 . . ?
H16B C16 H16C 109.5 . . ?
C15 C17 H17A 109.5 . . ?
C15 C17 H17B 109.5 . . ?
C15 C17 H17C 109.5 . . ?
H17A C17 H17B 109.5 . . ?
H17A C17 H17C 109.5 . . ?
H17B C17 H17C 109.5 . . ?
C19 C18 N2 119.15(12) . . ?
C23 C18 N2 120.71(12) . . ?
C23 C18 C19 120.06(13) . . ?
C18 C19 C24 122.42(13) . . ?
C20 C19 C18 118.58(14) . . ?
C20 C19 C24 118.98(13) . . ?
C19 C20 H20 119.2 . . ?
C21 C20 C19 121.66(15) . . ?
C21 C20 H20 119.2 . . ?
C20 C21 H21 120.3 . . ?
C22 C21 C20 119.33(14) . . ?
C22 C21 H21 120.3 . . ?
C21 C22 H22 119.3 . . ?
C21 C22 C23 121.45(15) . . ?
C23 C22 H22 119.3 . . ?
C18 C23 C27 121.78(12) . . ?
C22 C23 C18 118.91(14) . . ?
C22 C23 C27 119.31(13) . . ?
C19 C24 H24 108.3 . . ?
C19 C24 C25 111.35(14) . . ?
C19 C24 C26 112.12(14) . . ?
C25 C24 H24 108.3 . . ?
C26 C24 H24 108.3 . . ?
C26 C24 C25 108.35(15) . . ?
C24 C25 H25A 109.5 . . ?
C24 C25 H25B 109.5 . . ?
C24 C25 H25C 109.5 . . ?
H25A C25 H25B 109.5 . . ?
H25A C25 H25C 109.5 . . ?
H25B C25 H25C 109.5 . . ?
C24 C26 H26A 109.5 . . ?
C24 C26 H26B 109.5 . . ?
C24 C26 H26C 109.5 . . ?
H26A C26 H26B 109.5 . . ?
H26A C26 H26C 109.5 . . ?
H26B C26 H26C 109.5 . . ?
C23 C27 H27 107.8 . . ?
C23 C27 C28 111.22(13) . . ?
C23 C27 C29 111.29(13) . . ?
C28 C27 H27 107.8 . . ?
C29 C27 H27 107.8 . . ?
C29 C27 C28 110.76(14) . . ?
C27 C28 H28A 109.5 . . ?
C27 C28 H28B 109.5 . . ?
C27 C28 H28C 109.5 . . ?
H28A C28 H28B 109.5 . . ?
H28A C28 H28C 109.5 . . ?
H28B C28 H28C 109.5 . . ?
C27 C29 H29A 109.5 . . ?
C27 C29 H29B 109.5 . . ?
C27 C29 H29C 109.5 . . ?
H29A C29 H29B 109.5 . . ?
H29A C29 H29C 109.5 . . ?
H29B C29 H29C 109.5 . . ?
N3 C30 C31 178.97(15) . . ?
C32 C31 C30 118.52(14) . . ?
C32 C31 C36 121.94(15) . . ?
C36 C31 C30 119.51(14) . . ?
C31 C32 C33 117.09(17) . . ?
C31 C32 C37 121.31(17) . . ?
C33 C32 C37 121.60(17) . . ?
C32 C33 H33 119.5 . . ?
C34 C33 C32 120.95(17) . . ?
C34 C33 H33 119.5 . . ?
C33 C34 H34 119.3 . . ?
C33 C34 C35 121.33(18) . . ?
C35 C34 H34 119.3 . . ?
C34 C35 H35 120.2 . . ?
C34 C35 C36 119.69(19) . . ?
C36 C35 H35 120.2 . . ?
C31 C36 H36 120.5 . . ?
C35 C36 C31 119.00(17) . . ?
C35 C36 H36 120.5 . . ?
C32 C37 H37A 109.5 . . ?
C32 C37 H37B 109.5 . . ?
C32 C37 H37C 109.5 . . ?
H37A C37 H37B 109.5 . . ?
H37A C37 H37C 109.5 . . ?
H37B C37 H37C 109.5 . . ?
N4 C38 N5 110.79(10) . . ?
N4 C38 N6 109.91(10) . . ?
N4 C38 C39 113.25(10) . . ?
N5 C38 N6 105.74(10) . . ?
N5 C38 C39 107.29(10) . . ?
N6 C38 C39 109.54(11) . . ?
C40 C39 C38 122.20(14) . . ?
C40 C39 C44 119.37(15) . . ?
C44 C39 C38 118.43(14) . . ?
C39 C40 C41 117.83(17) . . ?
C39 C40 C45 124.09(14) . . ?
C41 C40 C45 118.06(16) . . ?
C40 C41 H41 119.3 . . ?
C42 C41 C40 121.35(18) . . ?
C42 C41 H41 119.3 . . ?
C41 C42 H42 119.5 . . ?
C43 C42 C41 120.99(17) . . ?
C43 C42 H42 119.5 . . ?
C42 C43 H43 120.6 . . ?
C42 C43 C44 118.77(19) . . ?
C44 C43 H43 120.6 . . ?
C39 C44 H44 119.2 . . ?
C43 C44 C39 121.67(19) . . ?
C43 C44 H44 119.2 . . ?
C40 C45 H45A 109.5 . . ?
C40 C45 H45B 109.5 . . ?
C40 C45 H45C 109.5 . . ?
H45A C45 H45B 109.5 . . ?
H45A C45 H45C 109.5 . . ?
H45B C45 H45C 109.5 . . ?
N5 C46 C47 121.05(12) . . ?
N5 C46 C54 110.28(11) . . ?
C47 C46 C54 128.64(12) . . ?
C48 C47 C46 121.58(12) . . ?
C52 C47 C46 117.84(12) . . ?
C52 C47 C48 120.47(13) . . ?
C47 C48 C53 122.18(13) . . ?
C49 C48 C47 117.63(14) . . ?
C49 C48 C53 120.18(13) . . ?
C48 C49 H49 119.0 . . ?
C50 C49 C48 121.94(14) . . ?
C50 C49 H49 119.0 . . ?
C49 C50 H50 120.0 . . ?
C49 C50 C51 120.03(14) . . ?
C51 C50 H50 120.0 . . ?
C50 C51 H51 120.5 . . ?
C50 C51 C52 119.03(15) . . ?
C52 C51 H51 120.5 . . ?
C47 C52 C51 120.85(14) . . ?
C47 C52 H52 119.6 . . ?
C51 C52 H52 119.6 . . ?
C48 C53 H53A 109.5 . . ?
C48 C53 H53B 109.5 . . ?
C48 C53 H53C 109.5 . . ?
H53A C53 H53B 109.5 . . ?
H53A C53 H53C 109.5 . . ?
H53B C53 H53C 109.5 . . ?
N6 C54 C46 110.04(12) . . ?
N6 C54 C55 124.67(13) . . ?
C55 C54 C46 125.22(12) . . ?
C56 C55 C54 122.20(14) . . ?
C60 C55 C54 118.36(13) . . ?
C60 C55 C56 119.44(14) . . ?
C55 C56 C61 122.03(16) . . ?
C57 C56 C55 118.17(17) . . ?
C57 C56 C61 119.80(17) . . ?
C56 C57 H57 119.0 . . ?
C58 C57 C56 121.98(17) . . ?
C58 C57 H57 119.0 . . ?
C57 C58 H58 120.1 . . ?
C59 C58 C57 119.90(16) . . ?
C59 C58 H58 120.1 . . ?
C58 C59 H59 120.3 . . ?
C58 C59 C60 119.30(17) . . ?
C60 C59 H59 120.3 . . ?
C55 C60 H60 119.4 . . ?
C59 C60 C55 121.21(16) . . ?
C59 C60 H60 119.4 . . ?
C56 C61 H61A 109.5 . . ?
C56 C61 H61B 109.5 . . ?
C56 C61 H61C 109.5 . . ?
H61A C61 H61B 109.5 . . ?
H61A C61 H61C 109.5 . . ?
H61B C61 H61C 109.5 . . ?
O1 C62 C63 102.46(11) . . ?
O1 C62 C64 108.46(12) . . ?
O1 C62 C65 107.98(12) . . ?
C64 C62 C63 113.35(13) . . ?
C64 C62 C65 109.46(14) . . ?
C65 C62 C63 114.63(14) . . ?
O2 C63 C62 103.05(11) . . ?
O2 C63 C66 108.23(12) . . ?
O2 C63 C67 106.54(13) . . ?
C66 C63 C62 115.02(14) . . ?
C66 C63 C67 109.97(15) . . ?
C67 C63 C62 113.35(13) . . ?
C62 C64 H64A 109.5 . . ?
C62 C64 H64B 109.5 . . ?
C62 C64 H64C 109.5 . . ?
H64A C64 H64B 109.5 . . ?
H64A C64 H64C 109.5 . . ?
H64B C64 H64C 109.5 . . ?
C62 C65 H65A 109.5 . . ?
C62 C65 H65B 109.5 . . ?
C62 C65 H65C 109.5 . . ?
H65A C65 H65B 109.5 . . ?
H65A C65 H65C 109.5 . . ?
H65B C65 H65C 109.5 . . ?
C63 C66 H66A 109.5 . . ?
C63 C66 H66B 109.5 . . ?
C63 C66 H66C 109.5 . . ?
H66A C66 H66B 109.5 . . ?
H66A C66 H66C 109.5 . . ?
H66B C66 H66C 109.5 . . ?
C63 C67 H67A 109.5 . . ?
C63 C67 H67B 109.5 . . ?
C63 C67 H67C 109.5 . . ?
H67A C67 H67B 109.5 . . ?
H67A C67 H67C 109.5 . . ?
H67B C67 H67C 109.5 . . ?
O2 B1 O1 111.03(12) . . ?
O2 B1 N4 132.32(13) . . ?
N4 B1 O1 116.65(12) . . ?
C68 C68 H68A 108.3 2_766 . ?
C68 C68 H68B 108.3 2_766 . ?
C68 C68 C69 115.9(3) 2_766 . ?
H68A C68 H68B 107.4 . . ?
C69 C68 H68A 108.3 . . ?
C69 C68 H68B 108.3 . . ?
C68 C69 H69A 108.8 . . ?
C68 C69 H69B 108.8 . . ?
H69A C69 H69B 107.7 . . ?
C70 C69 C68 113.9(2) . . ?
C70 C69 H69A 108.8 . . ?
C70 C69 H69B 108.8 . . ?
C69 C70 H70A 109.5 . . ?
C69 C70 H70B 109.5 . . ?
C69 C70 H70C 109.5 . . ?
H70A C70 H70B 109.5 . . ?
H70A C70 H70C 109.5 . . ?
H70B C70 H70C 109.5 . . ?

loop_
_geom_bond_atom_site_label_1
_geom_bond_atom_site_label_2
_geom_bond_distance
_geom_bond_site_symmetry_2
_geom_bond_publ_flag
Mg1 O1 2.5318(11) . ?
Mg1 N1 2.0860(11) . ?
Mg1 N2 2.0676(11) . ?
Mg1 N3 2.1607(13) . ?
Mg1 N4 2.0288(11) . ?
O1 C62 1.4495(17) . ?
O1 B1 1.4029(18) . ?
O2 C63 1.4498(17) . ?
O2 B1 1.3901(18) . ?
N1 C2 1.3240(18) . ?
N1 C6 1.4357(17) . ?
N2 C4 1.3256(18) . ?
N2 C18 1.4366(17) . ?
N3 C30 1.143(2) . ?
N4 C38 1.4442(16) . ?
N4 B1 1.3975(19) . ?
N5 C38 1.4927(16) . ?
N5 C46 1.2762(18) . ?
N6 C38 1.4972(17) . ?
N6 C54 1.2758(18) . ?
C1 H1A 0.9600 . ?
C1 H1B 0.9600 . ?
C1 H1C 0.9600 . ?
C1 C2 1.514(2) . ?
C2 C3 1.412(2) . ?
C3 H3 0.9300 . ?
C3 C4 1.400(2) . ?
C4 C5 1.5178(18) . ?
C5 H5A 0.9600 . ?
C5 H5B 0.9600 . ?
C5 H5C 0.9600 . ?
C6 C7 1.4131(19) . ?
C6 C11 1.411(2) . ?
C7 C8 1.396(2) . ?
C7 C12 1.516(2) . ?
C8 H8 0.9300 . ?
C8 C9 1.383(2) . ?
C9 H9 0.9300 . ?
C9 C10 1.385(2) . ?
C10 H10 0.9300 . ?
C10 C11 1.395(2) . ?
C11 C15 1.5180(19) . ?
C12 H12 0.9800 . ?
C12 C13 1.536(2) . ?
C12 C14 1.524(2) . ?
C13 H13A 0.9600 . ?
C13 H13B 0.9600 . ?
C13 H13C 0.9600 . ?
C14 H14A 0.9600 . ?
C14 H14B 0.9600 . ?
C14 H14C 0.9600 . ?
C15 H15 0.9800 . ?
C15 C16 1.526(2) . ?
C15 C17 1.531(2) . ?
C16 H16A 0.9600 . ?
C16 H16B 0.9600 . ?
C16 H16C 0.9600 . ?
C17 H17A 0.9600 . ?
C17 H17B 0.9600 . ?
C17 H17C 0.9600 . ?
C18 C19 1.416(2) . ?
C18 C23 1.404(2) . ?
C19 C20 1.393(2) . ?
C19 C24 1.522(2) . ?
C20 H20 0.9300 . ?
C20 C21 1.380(2) . ?
C21 H21 0.9300 . ?
C21 C22 1.380(2) . ?
C22 H22 0.9300 . ?
C22 C23 1.396(2) . ?
C23 C27 1.520(2) . ?
C24 H24 0.9800 . ?
C24 C25 1.538(2) . ?
C24 C26 1.527(3) . ?
C25 H25A 0.9600 . ?
C25 H25B 0.9600 . ?
C25 H25C 0.9600 . ?
C26 H26A 0.9600 . ?
C26 H26B 0.9600 . ?
C26 H26C 0.9600 . ?
C27 H27 0.9800 . ?
C27 C28 1.534(2) . ?
C27 C29 1.526(2) . ?
C28 H28A 0.9600 . ?
C28 H28B 0.9600 . ?
C28 H28C 0.9600 . ?
C29 H29A 0.9600 . ?
C29 H29B 0.9600 . ?
C29 H29C 0.9600 . ?
C30 C31 1.441(2) . ?
C31 C32 1.392(2) . ?
C31 C36 1.401(2) . ?
C32 C33 1.400(3) . ?
C32 C37 1.489(3) . ?
C33 H33 0.9300 . ?
C33 C34 1.372(3) . ?
C34 H34 0.9300 . ?
C34 C35 1.375(3) . ?
C35 H35 0.9300 . ?
C35 C36 1.380(2) . ?
C36 H36 0.9300 . ?
C37 H37A 0.9600 . ?
C37 H37B 0.9600 . ?
C37 H37C 0.9600 . ?
C38 C39 1.5362(18) . ?
C39 C40 1.394(2) . ?
C39 C44 1.402(2) . ?
C40 C41 1.420(2) . ?
C40 C45 1.486(3) . ?
C41 H41 0.9300 . ?
C41 C42 1.373(3) . ?
C42 H42 0.9300 . ?
C42 C43 1.369(3) . ?
C43 H43 0.9300 . ?
C43 C44 1.390(2) . ?
C44 H44 0.9300 . ?
C45 H45A 0.9600 . ?
C45 H45B 0.9600 . ?
C45 H45C 0.9600 . ?
C46 C47 1.4875(17) . ?
C46 C54 1.5041(18) . ?
C47 C48 1.4005(19) . ?
C47 C52 1.391(2) . ?
C48 C49 1.398(2) . ?
C48 C53 1.505(2) . ?
C49 H49 0.9300 . ?
C49 C50 1.380(2) . ?
C50 H50 0.9300 . ?
C50 C51 1.389(2) . ?
C51 H51 0.9300 . ?
C51 C52 1.391(2) . ?
C52 H52 0.9300 . ?
C53 H53A 0.9600 . ?
C53 H53B 0.9600 . ?
C53 H53C 0.9600 . ?
C54 C55 1.4878(19) . ?
C55 C56 1.401(2) . ?
C55 C60 1.395(2) . ?
C56 C57 1.395(2) . ?
C56 C61 1.502(3) . ?
C57 H57 0.9300 . ?
C57 C58 1.380(3) . ?
C58 H58 0.9300 . ?
C58 C59 1.377(3) . ?
C59 H59 0.9300 . ?
C59 C60 1.390(2) . ?
C60 H60 0.9300 . ?
C61 H61A 0.9600 . ?
C61 H61B 0.9600 . ?
C61 H61C 0.9600 . ?
C62 C63 1.572(2) . ?
C62 C64 1.518(2) . ?
C62 C65 1.525(2) . ?
C63 C66 1.520(2) . ?
C63 C67 1.522(2) . ?
C64 H64A 0.9600 . ?
C64 H64B 0.9600 . ?
C64 H64C 0.9600 . ?
C65 H65A 0.9600 . ?
C65 H65B 0.9600 . ?
C65 H65C 0.9600 . ?
C66 H66A 0.9600 . ?
C66 H66B 0.9600 . ?
C66 H66C 0.9600 . ?
C67 H67A 0.9600 . ?
C67 H67B 0.9600 . ?
C67 H67C 0.9600 . ?
C68 C68 1.483(5) 2_766 ?
C68 H68A 0.9700 . ?
C68 H68B 0.9700 . ?
C68 C69 1.517(3) . ?
C69 H69A 0.9700 . ?
C69 H69B 0.9700 . ?
C69 C70 1.491(3) . ?
C70 H70A 0.9600 . ?
C70 H70B 0.9600 . ?
C70 H70C 0.9600 . ?

loop_
_smtbx_masks_void_nr
_smtbx_masks_void_average_x
_smtbx_masks_void_average_y
_smtbx_masks_void_average_z
_smtbx_masks_void_volume
_smtbx_masks_void_count_electrons
_smtbx_masks_void_content
1 0.000 -0.674 0.000 635.3 104.3 ?
